data_4121106
loop_
_publ_author_name
'Sonja Pullen'
'Honghan Fei'
'Andreas Orthaber'
'Seth M. Cohen'
'Sascha Ott'

_publ_contact_author_address
;Department of Chemistry, \%Angstr\"om Laboratories, 
Uppsala University.
Box 523, 75120 Uppsala, 
Sweden.      
;
_publ_contact_author_email sascha.ott@kemi.uu.se
_publ_contact_author_fax '+46 (0)18 - 471 6844'
_publ_contact_author_name 'Sascha Ott'
_publ_contact_author_phone '+46 (0)18 - 471 7340'
_publ_section_title
;
 Enhanced Photochemical Hydrogen Production by a Molecular Diiron Catalyst
 Incorporated into a Metal-Organic Framework
;
_journal_name_full 'Journal of the American Chemical Society'
_journal_page_first 16997
_journal_page_last 17003
_journal_paper_doi 10.1021/ja407176p
_journal_volume 135
_journal_year 2013
_chemical_compound_source synthetic
_chemical_formula_moiety 'C14 H4 Fe2 O10 S2, C5 H12'
_chemical_formula_sum 'C19 H16 Fe2 O10 S2'
_chemical_formula_weight 580.14
_chemical_name_systematic
; 
 ? 
;
_space_group_IT_number 14
_symmetry_cell_setting monoclinic
_symmetry_space_group_name_Hall '-P 2ybc'
_symmetry_space_group_name_H-M 'P 1 21/c 1'
_atom_sites_solution_hydrogens geom
_atom_sites_solution_primary direct
_atom_sites_solution_secondary difmap
_audit_creation_method SHELXL-97
_cell_angle_alpha 90.00
_cell_angle_beta 107.43(2)
_cell_angle_gamma 90.00
_cell_formula_units_Z 4
_cell_length_a 12.641(7)
_cell_length_b 9.564(5)
_cell_length_c 20.250(10)
_cell_measurement_reflns_used 4431
_cell_measurement_temperature 100(2)
_cell_measurement_theta_max 28.51
_cell_measurement_theta_min 1.69
_cell_volume 2336(2)
_computing_cell_refinement 'SAINT V7.68A(Bruker AXS, )'
_computing_data_collection 'APEX2  (Bruker AXS, 1)'
_computing_data_reduction 'SAINT V7.68A(Bruker AXS, )'
_computing_molecular_graphics 'ORTEP-III for Windows (Farrugia, 1997)'
_computing_structure_refinement 'SHELXL-97 (Sheldrick, 2008)'
_computing_structure_solution 'SHELXS-97 (Sheldrick, 2008)'
_diffrn_ambient_temperature 100(2)
_diffrn_measured_fraction_theta_full 0.984
_diffrn_measured_fraction_theta_max 0.984
_diffrn_measurement_device_type 'Bruker Smart ApexII'
_diffrn_measurement_method '\w -scan'
_diffrn_radiation_monochromator graphite
_diffrn_radiation_source 'fine-focus sealed tube'
_diffrn_radiation_type MoK\a
_diffrn_radiation_wavelength 0.71073
_diffrn_reflns_av_R_equivalents 0.0914
_diffrn_reflns_av_sigmaI/netI 0.0752
_diffrn_reflns_limit_h_max 11
_diffrn_reflns_limit_h_min -16
_diffrn_reflns_limit_k_max 12
_diffrn_reflns_limit_k_min -11
_diffrn_reflns_limit_l_max 27
_diffrn_reflns_limit_l_min -26
_diffrn_reflns_number 34815
_diffrn_reflns_theta_full 28.51
_diffrn_reflns_theta_max 28.51
_diffrn_reflns_theta_min 1.69
_exptl_absorpt_coefficient_mu 1.472
_exptl_absorpt_correction_T_max 0.7457
_exptl_absorpt_correction_T_min 0.5857
_exptl_absorpt_correction_type multi-scan
_exptl_absorpt_process_details 'Sadabs (Sheldrick, 1996)'
_exptl_crystal_colour red
_exptl_crystal_density_diffrn 1.650
_exptl_crystal_description block
_exptl_crystal_F_000 1176
_exptl_crystal_size_max 0.14
_exptl_crystal_size_mid 0.12
_exptl_crystal_size_min 0.10
_refine_diff_density_max 3.370
_refine_diff_density_min -1.884
_refine_diff_density_rms 0.250
_refine_ls_extinction_method none
_refine_ls_goodness_of_fit_ref 1.243
_refine_ls_hydrogen_treatment mixed
_refine_ls_matrix_type full
_refine_ls_number_parameters 276
_refine_ls_number_reflns 5831
_refine_ls_number_restraints 51
_refine_ls_restrained_S_all 1.239
_refine_ls_R_factor_all 0.1738
_refine_ls_R_factor_gt 0.1485
_refine_ls_shift/su_max 0.000
_refine_ls_shift/su_mean 0.000
_refine_ls_structure_factor_coef Fsqd
_refine_ls_weighting_details 'calc w=1/[\s^2^(Fo^2^)+(0.0535P)^2^+96.0107P] where P=(Fo^2^+2Fc^2^)/3'
_refine_ls_weighting_scheme calc
_refine_ls_wR_factor_gt 0.3283
_refine_ls_wR_factor_ref 0.3398
_reflns_number_gt 4431
_reflns_number_total 5831
_reflns_threshold_expression >2sigma(I)
_cod_data_source_file ja407176p_si_002.cif
_cod_data_source_block Compound
_cod_original_sg_symbol_H-M 'P 21/c'
_cod_database_code 4121106

loop_
_symmetry_equiv_pos_as_xyz
'x, y, z'
'-x, y+1/2, -z+1/2'
'-x, -y, -z'
'x, -y-1/2, z-1/2'

loop_
_atom_site_label
_atom_site_type_symbol
_atom_site_fract_x
_atom_site_fract_y
_atom_site_fract_z
_atom_site_U_iso_or_equiv
_atom_site_adp_type
_atom_site_occupancy
_atom_site_symmetry_multiplicity
_atom_site_calc_flag
_atom_site_refinement_flags
_atom_site_disorder_assembly
_atom_site_disorder_group
C1 C 0.9995(10) 0.7424(12) 0.5009(6) 0.022(2) Uani 1 1 d . . .
C2 C 1.1683(10) 0.8698(12) 0.4643(7) 0.0188(17) Uani 1 1 d . . .
C3 C 1.1644(10) 0.5987(12) 0.4695(6) 0.020(2) Uani 1 1 d . . .
C4 C 1.1399(11) 0.5793(15) 0.3047(6) 0.025(3) Uani 1 1 d . . .
C5 C 1.1407(10) 0.8470(12) 0.2981(7) 0.0188(17) Uani 1 1 d . . .
C6 C 0.9544(10) 0.7099(15) 0.2204(6) 0.025(3) Uani 1 1 d . . .
C7 C 0.8240(9) 0.6544(11) 0.3436(6) 0.0127(18) Uani 1 1 d U . .
C8 C 0.8248(9) 0.8034(12) 0.3432(6) 0.017(2) Uani 1 1 d U . .
C9 C 0.7269(9) 0.8793(11) 0.3297(6) 0.0149(19) Uani 1 1 d U . .
C10 C 0.6256(10) 0.8060(12) 0.3140(6) 0.021(2) Uani 1 1 d U . .
H7 H 0.5577 0.8561 0.3033 0.025 Uiso 1 1 calc R . .
C11 C 0.6249(10) 0.6595(12) 0.3141(6) 0.019(2) Uani 1 1 d U . .
H6 H 0.5564 0.6105 0.3024 0.022 Uiso 1 1 calc R . .
C12 C 0.7239(9) 0.5858(11) 0.3314(6) 0.016(2) Uani 1 1 d U . .
C13 C 0.7212(9) 1.0323(11) 0.3317(6) 0.016(2) Uani 1 1 d . . .
C14 C 0.7182(10) 0.4306(13) 0.3345(6) 0.019(2) Uani 1 1 d . . .
O1 O 0.9538(8) 0.7514(8) 0.5417(5) 0.028(2) Uani 1 1 d . . .
O2 O 1.2326(9) 0.9513(12) 0.4832(6) 0.042(3) Uani 1 1 d . . .
O3 O 1.2287(8) 0.5114(11) 0.4927(5) 0.033(2) Uani 1 1 d . . .
O4 O 1.2020(8) 0.4973(12) 0.3031(5) 0.034(2) Uani 1 1 d . . .
O5 O 1.2020(8) 0.9289(12) 0.2917(5) 0.038(2) Uani 1 1 d . . .
O6 O 0.8936(8) 0.7039(13) 0.1654(5) 0.040(3) Uani 1 1 d . . .
O7 O 0.6371(7) 1.0973(8) 0.2985(5) 0.0249(10) Uani 1 1 d . . .
O10 O 0.6255(7) 0.3745(8) 0.2981(5) 0.0249(10) Uani 1 1 d D . .
S1 S 0.9591(2) 0.8795(3) 0.35568(14) 0.0150(6) Uani 1 1 d . . .
S2 S 0.9563(2) 0.5738(3) 0.36205(14) 0.0152(6) Uani 1 1 d . . .
Fe1 Fe 1.04461(13) 0.71859(19) 0.30835(8) 0.0166(4) Uani 1 1 d . . .
Fe2 Fe 1.06593(13) 0.73246(16) 0.43419(8) 0.0137(4) Uani 1 1 d . . .
O8 O 0.8097(7) 1.0944(9) 0.3690(5) 0.0249(10) Uani 1 1 d D . .
O9 O 0.7975(7) 0.3626(8) 0.3698(5) 0.0249(10) Uani 1 1 d . . .
H10 H 0.646(13) 0.272(7) 0.302(8) 0.037 Uiso 1 1 d D . .
H8 H 0.812(13) 1.202(5) 0.374(8) 0.037 Uiso 1 1 d D . .
C53 C 1.503(4) 0.706(6) 0.529(3) 0.067(6) Uiso 0.50 1 d PU A 1
H53A H 1.4474 0.7775 0.5317 0.081 Uiso 0.50 1 calc PR A 1
H53B H 1.4671 0.6140 0.5310 0.081 Uiso 0.50 1 calc PR A 1
C54 C 1.516(4) 0.717(6) 0.457(3) 0.068(7) Uiso 0.50 1 d PU A 1
H54A H 1.5308 0.8155 0.4469 0.082 Uiso 0.50 1 calc PR A 1
H54B H 1.5787 0.6586 0.4535 0.082 Uiso 0.50 1 calc PR A 1
C51 C 1.609(3) 0.777(4) 0.6500(17) 0.044(7) Uiso 0.50 1 d PU A 1
H51A H 1.6418 0.7097 0.6867 0.066 Uiso 0.50 1 calc PR A 1
H51B H 1.5397 0.8137 0.6562 0.066 Uiso 0.50 1 calc PR A 1
H51C H 1.6604 0.8545 0.6522 0.066 Uiso 0.50 1 calc PR A 1
C52 C 1.587(4) 0.716(6) 0.590(3) 0.073(7) Uiso 0.50 1 d PU A 1
H52A H 1.6026 0.6171 0.6037 0.087 Uiso 0.50 1 calc PR A 1
H52B H 1.6500 0.7466 0.5743 0.087 Uiso 0.50 1 calc PR A 1
C55 C 1.409(4) 0.667(5) 0.407(2) 0.058(8) Uiso 0.50 1 d PU A 1
H55A H 1.4097 0.6823 0.3598 0.088 Uiso 0.50 1 calc PR A 1
H55B H 1.3468 0.7194 0.4154 0.088 Uiso 0.50 1 calc PR A 1
H55C H 1.3994 0.5673 0.4150 0.088 Uiso 0.50 1 calc PR A 1
C63 C 1.510(4) 0.767(5) 0.521(3) 0.065(6) Uiso 0.50 1 d PU B 2
H63A H 1.4878 0.6692 0.5265 0.078 Uiso 0.50 1 calc PR B 2
H63B H 1.4516 0.8282 0.5287 0.078 Uiso 0.50 1 calc PR B 2
C64 C 1.508(4) 0.782(6) 0.460(3) 0.071(7) Uiso 0.50 1 d PU B 2
H64A H 1.5740 0.7318 0.4550 0.085 Uiso 0.50 1 calc PR B 2
H64B H 1.5202 0.8822 0.4536 0.085 Uiso 0.50 1 calc PR B 2
C61 C 1.587(4) 0.853(5) 0.624(2) 0.068(9) Uiso 0.50 1 d PU B 2
H61A H 1.6537 0.8743 0.6626 0.102 Uiso 0.50 1 calc PR B 2
H61B H 1.5398 0.7886 0.6402 0.102 Uiso 0.50 1 calc PR B 2
H61C H 1.5467 0.9392 0.6073 0.102 Uiso 0.50 1 calc PR B 2
C62 C 1.615(4) 0.796(5) 0.576(2) 0.060(7) Uiso 0.50 1 d PU B 2
H62A H 1.6566 0.7085 0.5922 0.072 Uiso 0.50 1 calc PR B 2
H62B H 1.6629 0.8598 0.5588 0.072 Uiso 0.50 1 calc PR B 2
C65 C 1.410(3) 0.737(5) 0.400(2) 0.052(8) Uiso 0.50 1 d PU B 2
H65A H 1.4214 0.7694 0.3564 0.078 Uiso 0.50 1 calc PR B 2
H65B H 1.3422 0.7774 0.4049 0.078 Uiso 0.50 1 calc PR B 2
H65C H 1.4047 0.6346 0.3990 0.078 Uiso 0.50 1 calc PR B 2

loop_
_atom_site_aniso_label
_atom_site_aniso_U_11
_atom_site_aniso_U_22
_atom_site_aniso_U_33
_atom_site_aniso_U_23
_atom_site_aniso_U_13
_atom_site_aniso_U_12
C1 0.023(6) 0.014(6) 0.025(6) -0.002(4) 0.002(4) -0.004(4)
C2 0.018(4) 0.008(4) 0.034(5) 0.002(3) 0.014(3) -0.005(3)
C3 0.027(6) 0.013(5) 0.022(6) -0.005(4) 0.009(5) 0.006(5)
C4 0.027(7) 0.030(7) 0.020(6) -0.001(5) 0.010(5) -0.007(6)
C5 0.018(4) 0.008(4) 0.034(5) 0.002(3) 0.014(3) -0.005(3)
C6 0.020(6) 0.038(8) 0.020(5) 0.002(5) 0.007(5) 0.003(5)
C7 0.012(4) 0.006(4) 0.020(4) 0.004(3) 0.005(3) 0.003(3)
C8 0.012(4) 0.020(5) 0.019(4) -0.003(4) 0.005(3) 0.001(4)
C9 0.018(4) 0.007(4) 0.021(4) -0.002(3) 0.007(4) 0.000(4)
C10 0.020(4) 0.013(5) 0.028(5) -0.001(4) 0.004(4) 0.005(4)
C11 0.016(4) 0.011(4) 0.029(5) 0.001(4) 0.006(4) -0.001(4)
C12 0.016(4) 0.007(4) 0.026(5) 0.001(4) 0.007(4) 0.000(4)
C13 0.016(5) 0.005(5) 0.027(6) 0.005(4) 0.009(4) 0.000(4)
C14 0.022(6) 0.021(6) 0.017(5) 0.003(4) 0.009(5) -0.001(5)
O1 0.050(6) 0.010(4) 0.037(5) 0.001(3) 0.031(5) 0.007(4)
O2 0.038(6) 0.038(6) 0.047(6) -0.001(5) 0.007(5) -0.017(5)
O3 0.033(5) 0.030(5) 0.031(5) 0.002(4) 0.004(4) 0.011(4)
O4 0.025(5) 0.043(6) 0.036(5) -0.014(5) 0.012(4) 0.006(4)
O5 0.026(5) 0.052(7) 0.036(6) 0.009(5) 0.012(4) -0.002(5)
O6 0.034(5) 0.064(8) 0.019(4) 0.002(5) 0.004(4) 0.007(5)
O7 0.023(2) 0.0068(18) 0.039(2) 0.0023(17) 0.0011(18) 0.0009(16)
O10 0.023(2) 0.0068(18) 0.039(2) 0.0023(17) 0.0011(18) 0.0009(16)
S1 0.0147(13) 0.0113(12) 0.0196(13) 0.0023(10) 0.0060(10) -0.0009(10)
S2 0.0122(13) 0.0128(13) 0.0200(13) -0.0005(10) 0.0039(10) 0.0035(10)
Fe1 0.0143(8) 0.0216(9) 0.0150(7) 0.0014(6) 0.0060(6) 0.0027(7)
Fe2 0.0160(7) 0.0101(7) 0.0146(7) 0.0003(6) 0.0038(6) -0.0004(6)
O8 0.023(2) 0.0068(18) 0.039(2) 0.0023(17) 0.0011(18) 0.0009(16)
O9 0.023(2) 0.0068(18) 0.039(2) 0.0023(17) 0.0011(18) 0.0009(16)

loop_
_atom_type_symbol
_atom_type_description
_atom_type_scat_dispersion_real
_atom_type_scat_dispersion_imag
_atom_type_scat_source
C C 0.0033 0.0000 'International Tables Vol C Tables 4.2.6.8 and 6.1.1.4'
H H 0.0000 0.0000 'International Tables Vol C Tables 4.2.6.8 and 6.1.1.4'
O O 0.0106 0.0000 'International Tables Vol C Tables 4.2.6.8 and 6.1.1.4'
S S 0.1246 0.0000 'International Tables Vol C Tables 4.2.6.8 and 6.1.1.4'
Fe Fe 0.3463 0.0000 'International Tables Vol C Tables 4.2.6.8 and 6.1.1.4'

loop_
_geom_angle_atom_site_label_1
_geom_angle_atom_site_label_2
_geom_angle_atom_site_label_3
_geom_angle
O1 C1 Fe2 177.3(11)
O2 C2 Fe2 178.3(13)
O3 C3 Fe2 179.9(12)
O4 C4 Fe1 177.2(12)
O5 C5 Fe1 179.8(14)
O6 C6 Fe1 177.3(11)
C12 C7 C8 118.8(10)
C12 C7 S2 125.9(8)
C8 C7 S2 115.3(8)
C9 C8 C7 121.1(10)
C9 C8 S1 124.4(9)
C7 C8 S1 114.4(8)
C8 C9 C10 118.7(10)
C8 C9 C13 124.3(10)
C10 C9 C13 117.0(10)
C11 C10 C9 120.2(11)
C12 C11 C10 120.2(11)
C7 C12 C11 120.9(10)
C7 C12 C14 121.3(10)
C11 C12 C14 117.8(10)
O7 C13 O8 122.5(10)
O7 C13 C9 121.7(11)
O8 C13 C9 115.8(10)
O9 C14 O10 123.5(11)
O9 C14 C12 120.7(11)
O10 C14 C12 115.8(10)
C8 S1 Fe2 100.9(4)
C8 S1 Fe1 102.6(4)
Fe2 S1 Fe1 67.04(10)
C7 S2 Fe1 101.7(4)
C7 S2 Fe2 101.6(4)
Fe1 S2 Fe2 66.67(10)
C5 Fe1 C6 99.6(6)
C5 Fe1 C4 91.0(5)
C6 Fe1 C4 99.0(6)
C5 Fe1 S2 159.0(4)
C6 Fe1 S2 101.0(4)
C4 Fe1 S2 89.9(4)
C5 Fe1 S1 90.5(4)
C6 Fe1 S1 102.1(4)
C4 Fe1 S1 158.3(4)
S2 Fe1 S1 81.05(11)
C5 Fe1 Fe2 102.4(4)
C6 Fe1 Fe2 148.9(4)
C4 Fe1 Fe2 102.2(4)
S2 Fe1 Fe2 56.97(9)
S1 Fe1 Fe2 56.33(9)
C3 Fe2 C1 99.4(6)
C3 Fe2 C2 92.5(5)
C1 Fe2 C2 99.0(5)
C3 Fe2 S1 159.2(4)
C1 Fe2 S1 100.5(4)
C2 Fe2 S1 90.1(4)
C3 Fe2 S2 89.8(4)
C1 Fe2 S2 100.8(4)
C2 Fe2 S2 159.4(4)
S1 Fe2 S2 80.87(11)
C3 Fe2 Fe1 102.8(4)
C1 Fe2 Fe1 147.5(4)
C2 Fe2 Fe1 103.3(4)
S1 Fe2 Fe1 56.62(9)
S2 Fe2 Fe1 56.36(9)
C52 C53 C54 125(5)
C55 C54 C53 106(4)
C51 C52 C53 140(5)
C64 C63 C62 118(5)
C63 C64 C65 122(5)
C61 C62 C63 106(4)

loop_
_geom_bond_atom_site_label_1
_geom_bond_atom_site_label_2
_geom_bond_distance
C1 O1 1.145(15)
C1 Fe2 1.794(13)
C2 O2 1.108(15)
C2 Fe2 1.817(11)
C3 O3 1.162(15)
C3 Fe2 1.779(12)
C4 O4 1.118(17)
C4 Fe1 1.812(14)
C5 O5 1.137(15)
C5 Fe1 1.783(11)
C6 O6 1.149(15)
C6 Fe1 1.807(12)
C7 C12 1.380(15)
C7 C8 1.426(15)
C7 S2 1.776(11)
C8 C9 1.390(15)
C8 S1 1.794(11)
C9 C10 1.410(16)
C9 C13 1.466(15)
C10 C11 1.401(16)
C11 C12 1.387(16)
C12 C14 1.489(16)
C13 O7 1.242(14)
C13 O8 1.292(14)
C14 O9 1.228(15)
C14 O10 1.299(15)
S1 Fe2 2.245(3)
S1 Fe1 2.253(3)
S2 Fe1 2.252(3)
S2 Fe2 2.268(3)
Fe1 Fe2 2.484(3)
C53 C52 1.37(7)
C53 C54 1.53(7)
C54 C55 1.51(7)
C51 C52 1.29(6)
C63 C64 1.23(7)
C63 C62 1.49(6)
C64 C65 1.52(7)
C61 C62 1.25(6)
